data_1546330
loop_
_publ_author_name
'Tripathi, Chandra Bhushan'
'Ohtani, Tsuyoshi'
'Corbett, Michael T.'
'Ooi, Takashi'

_publ_section_title
;
 Photoredox ketone catalysis for the direct C--H imidation and
 acyloxylation of arenes
;
_journal_name_full 'Chem. Sci.'
_journal_paper_doi 10.1039/C7SC01700F
_journal_year 2017
_chemical_formula_moiety 'C16 H10 N2 O3'
_chemical_formula_sum 'C16 H10 N2 O3'
_chemical_formula_weight 278.26
_space_group_crystal_system orthorhombic
_space_group_IT_number 43
_space_group_name_Hall 'F 2 -2d'
_space_group_name_H-M_alt 'F d d 2'
_symmetry_cell_setting orthorhombic
_symmetry_space_group_name_Hall 'F 2 -2d'
_symmetry_space_group_name_H-M 'F d d 2'
_atom_sites_solution_hydrogens geom
_atom_sites_solution_primary direct
_atom_sites_solution_secondary difmap
_audit_creation_method SHELXL-2014/7
_audit_update_record
;
2017-04-19 deposited with the CCDC.
2017-06-15 downloaded from the CCDC.
;
_cell_angle_alpha 90
_cell_angle_beta 90
_cell_angle_gamma 90
_cell_formula_units_Z 16
_cell_length_a 23.536(12)
_cell_length_b 42.75(2)
_cell_length_c 5.126(3)
_cell_measurement_reflns_used 2015
_cell_measurement_temperature 123(2)
_cell_measurement_theta_max 27.5
_cell_measurement_theta_min 3.3
_cell_volume 5158(5)
_computing_cell_refinement 'CrystalClear-SM Expert 2.1 b46 (Rigaku, 2016)'
_computing_data_collection 'CrystalClear-SM Expert 2.1 b46 (Rigaku, 2016)'
_computing_data_reduction 'CrystalClear-SM Expert 2.1 b46 (Rigaku, 2016)'
_computing_molecular_graphics SHELXTL-v6.1
_computing_publication_material YADOKARI-XG
_computing_structure_refinement 'SHELXL-2014/7 (Sheldrick, 2014)'
_computing_structure_solution SHELXT
_diffrn_ambient_temperature 123(2)
_diffrn_detector_area_resol_mean 5.8140
_diffrn_measured_fraction_theta_full 0.992
_diffrn_measured_fraction_theta_max 0.993
_diffrn_measurement_device_type 'Rigaku Pilatus 200K'
_diffrn_measurement_method 'profile data from \w-scans'
_diffrn_radiation_type MoK\a
_diffrn_radiation_wavelength 0.71075
_diffrn_reflns_av_R_equivalents 0.0934
_diffrn_reflns_av_unetI/netI 0.0754
_diffrn_reflns_Laue_measured_fraction_full 0.992
_diffrn_reflns_Laue_measured_fraction_max 0.993
_diffrn_reflns_limit_h_max 28
_diffrn_reflns_limit_h_min -28
_diffrn_reflns_limit_k_max 51
_diffrn_reflns_limit_k_min -51
_diffrn_reflns_limit_l_max 6
_diffrn_reflns_limit_l_min -6
_diffrn_reflns_number 11161
_diffrn_reflns_point_group_measured_fraction_full 0.987
_diffrn_reflns_point_group_measured_fraction_max 0.986
_diffrn_reflns_theta_full 25.242
_diffrn_reflns_theta_max 25.493
_diffrn_reflns_theta_min 3.343
_diffrn_source 'Rotating Anode'
_exptl_absorpt_coefficient_mu 0.101
_exptl_absorpt_correction_T_max 1.000
_exptl_absorpt_correction_T_min 0.799
_exptl_absorpt_correction_type multi-scan
_exptl_crystal_colour Colorless
_exptl_crystal_density_diffrn 1.433
_exptl_crystal_description Prism
_exptl_crystal_F_000 2304
_exptl_crystal_size_max 0.350
_exptl_crystal_size_mid 0.050
_exptl_crystal_size_min 0.030
_refine_diff_density_max 0.157
_refine_diff_density_min -0.188
_refine_diff_density_rms 0.043
_refine_ls_abs_structure_details
;
 Flack x determined using 707 quotients [(I+)-(I-)]/[(I+)+(I-)]
 (Parsons, Flack and Wagner, Acta Cryst. B69 (2013) 249-259).
;
_refine_ls_abs_structure_Flack -1.0(10)
_refine_ls_extinction_method none
_refine_ls_goodness_of_fit_ref 0.889
_refine_ls_hydrogen_treatment constr
_refine_ls_matrix_type full
_refine_ls_number_parameters 191
_refine_ls_number_reflns 2364
_refine_ls_number_restraints 1
_refine_ls_restrained_S_all 0.889
_refine_ls_R_factor_all 0.0438
_refine_ls_R_factor_gt 0.0372
_refine_ls_shift/su_max 0.001
_refine_ls_shift/su_mean 0.000
_refine_ls_structure_factor_coef Fsqd
_refine_ls_weighting_details 'w=1/[\s^2^(Fo^2^)+(0.0340P)^2^] where P=(Fo^2^+2Fc^2^)/3'
_refine_ls_weighting_scheme calc
_refine_ls_wR_factor_gt 0.0805
_refine_ls_wR_factor_ref 0.0816
_reflns_Friedel_coverage 0.773
_reflns_Friedel_fraction_full 0.980
_reflns_Friedel_fraction_max 0.978
_reflns_number_gt 1918
_reflns_number_total 2364
_reflns_threshold_expression 'I > 2\s(I)'
_cod_data_source_file c7sc01700f2.cif
_cod_data_source_block 6928oota
_cod_depositor_comments
;
The following automatic conversions were performed:

'_exptl_absorpt_correction_type' value 'Multi-scan' changed to
'multi-scan' according to
/home/data/users/saulius/crontab/automatic-downloads/rss-feeds/RSC/lib/dictionaries/cif_core.dic
dictionary named 'cif_core.dic' version 2.4.2 from 2011-04-26.

Automatic conversion script
Id: cif_fix_values 4973 2017-02-22 13:04:09Z antanas 
;
_cod_database_code 1546330
_shelx_shelxl_version_number 2014/7
_shelx_space_group_comment
;
The symmetry employed for this shelxl refinement is uniquely defined
by the following loop, which should always be used as a source of
symmetry information in preference to the above space-group names.
They are only intended as comments.
;
_shelx_estimated_absorpt_t_min 0.982
_shelx_estimated_absorpt_t_max 0.998

loop_
_space_group_symop_operation_xyz
'x, y, z'
'-x, -y, z'
'-x+1/4, y+1/4, z+1/4'
'x+1/4, -y+1/4, z+1/4'
'x, y+1/2, z+1/2'
'-x, -y+1/2, z+1/2'
'-x+1/4, y+3/4, z+3/4'
'x+1/4, -y+3/4, z+3/4'
'x+1/2, y, z+1/2'
'-x+1/2, -y, z+1/2'
'-x+3/4, y+1/4, z+3/4'
'x+3/4, -y+1/4, z+3/4'
'x+1/2, y+1/2, z'
'-x+1/2, -y+1/2, z'
'-x+3/4, y+3/4, z+1/4'
'x+3/4, -y+3/4, z+1/4'

loop_
_atom_site_label
_atom_site_type_symbol
_atom_site_fract_x
_atom_site_fract_y
_atom_site_fract_z
_atom_site_U_iso_or_equiv
_atom_site_adp_type
_atom_site_occupancy
_atom_site_site_symmetry_order
_atom_site_calc_flag
_atom_site_refinement_flags_posn
_atom_site_refinement_flags_adp
N1 N 0.31360(11) 0.69916(6) -0.0513(7) 0.0363(8) Uani 1 1 d . .
C1 C 0.34374(13) 0.68924(7) 0.1032(8) 0.0269(8) Uani 1 1 d . .
C2 C 0.38150(12) 0.67662(7) 0.2992(7) 0.0233(7) Uani 1 1 d . .
C3 C 0.36596(12) 0.65038(7) 0.4439(7) 0.0250(8) Uani 1 1 d . .
H1 H 0.3301 0.6408 0.4138 0.030 Uiso 1 1 calc R U
C4 C 0.40205(12) 0.63808(6) 0.6310(7) 0.0239(7) Uani 1 1 d . .
H2 H 0.3911 0.6202 0.7293 0.029 Uiso 1 1 calc R U
C5 C 0.45465(12) 0.65215(6) 0.6737(7) 0.0229(7) Uani 1 1 d . .
C6 C 0.46973(11) 0.67874(6) 0.5276(7) 0.0208(7) Uani 1 1 d . .
C7 C 0.43418(12) 0.69096(6) 0.3439(7) 0.0212(7) Uani 1 1 d . .
H3 H 0.4450 0.7090 0.2475 0.025 Uiso 1 1 calc R U
O1 O 0.49395(8) 0.64262(4) 0.8496(5) 0.0279(5) Uani 1 1 d . .
C8 C 0.48010(14) 0.61647(7) 1.0137(7) 0.0316(8) Uani 1 1 d . .
H4 H 0.4444 0.6207 1.1055 0.047 Uiso 1 1 calc R U
H5 H 0.5106 0.6133 1.1412 0.047 Uiso 1 1 calc R U
H6 H 0.4759 0.5976 0.9064 0.047 Uiso 1 1 calc R U
N2 N 0.52273(9) 0.69381(5) 0.5893(5) 0.0195(6) Uani 1 1 d . .
C9 C 0.57651(12) 0.68216(7) 0.5165(7) 0.0221(7) Uani 1 1 d . .
O2 O 0.58432(8) 0.66184(5) 0.3565(5) 0.0293(6) Uani 1 1 d . .
C10 C 0.61804(12) 0.69952(6) 0.6789(7) 0.0223(7) Uani 1 1 d . .
C11 C 0.67649(12) 0.69742(7) 0.6922(8) 0.0303(8) Uani 1 1 d . .
H7 H 0.6971 0.6843 0.5767 0.036 Uiso 1 1 calc R U
C12 C 0.70422(13) 0.71523(7) 0.8804(8) 0.0326(9) Uani 1 1 d . .
H8 H 0.7444 0.7140 0.8939 0.039 Uiso 1 1 calc R U
C13 C 0.67474(12) 0.73467(7) 1.0484(7) 0.0274(8) Uani 1 1 d . .
H9 H 0.6948 0.7464 1.1760 0.033 Uiso 1 1 calc R U
C14 C 0.61579(12) 0.73718(7) 1.0320(7) 0.0237(7) Uani 1 1 d . .
H10 H 0.5951 0.7506 1.1452 0.028 Uiso 1 1 calc R U
C15 C 0.58851(11) 0.71942(6) 0.8451(7) 0.0203(7) Uani 1 1 d . .
C16 C 0.52701(12) 0.71619(6) 0.7901(6) 0.0212(7) Uani 1 1 d . .
O3 O 0.48680(8) 0.72907(4) 0.8896(4) 0.0235(5) Uani 1 1 d . .

loop_
_atom_site_aniso_label
_atom_site_aniso_U_11
_atom_site_aniso_U_22
_atom_site_aniso_U_33
_atom_site_aniso_U_23
_atom_site_aniso_U_13
_atom_site_aniso_U_12
N1 0.0296(15) 0.0401(16) 0.039(2) 0.0013(15) -0.0058(16) 0.0026(13)
C1 0.0215(16) 0.0289(16) 0.030(2) -0.0063(17) 0.0035(16) -0.0007(13)
C2 0.0239(16) 0.0219(15) 0.0242(19) -0.0021(14) 0.0014(15) 0.0037(12)
C3 0.0212(15) 0.0234(15) 0.030(2) -0.0086(15) 0.0064(15) -0.0027(12)
C4 0.0281(16) 0.0192(14) 0.024(2) 0.0010(15) 0.0067(15) -0.0012(12)
C5 0.0250(16) 0.0204(14) 0.0231(19) -0.0002(14) 0.0019(15) 0.0056(12)
C6 0.0178(15) 0.0190(14) 0.0256(19) -0.0017(13) 0.0043(14) 0.0021(12)
C7 0.0249(15) 0.0167(13) 0.0219(19) 0.0006(14) 0.0042(15) 0.0024(12)
O1 0.0288(12) 0.0263(10) 0.0285(14) 0.0068(11) 0.0001(11) 0.0005(9)
C8 0.0389(19) 0.0256(16) 0.030(2) 0.0092(16) 0.0058(16) 0.0036(14)
N2 0.0165(12) 0.0192(11) 0.0227(16) 0.0004(11) 0.0000(12) -0.0010(9)
C9 0.0243(16) 0.0172(14) 0.025(2) 0.0023(14) 0.0029(14) -0.0001(12)
O2 0.0284(11) 0.0259(11) 0.0336(16) -0.0087(12) 0.0034(11) 0.0003(9)
C10 0.0232(16) 0.0173(14) 0.0264(19) 0.0027(13) 0.0018(15) -0.0013(12)
C11 0.0249(17) 0.0239(15) 0.042(2) -0.0082(16) 0.0047(16) 0.0016(13)
C12 0.0199(15) 0.0309(16) 0.047(2) -0.0069(18) -0.0024(17) -0.0029(13)
C13 0.0248(16) 0.0255(16) 0.032(2) -0.0036(16) -0.0001(15) -0.0062(12)
C14 0.0276(16) 0.0196(15) 0.024(2) 0.0006(14) 0.0010(15) 0.0008(12)
C15 0.0208(15) 0.0172(14) 0.023(2) 0.0049(14) 0.0047(14) -0.0010(11)
C16 0.0252(16) 0.0166(14) 0.022(2) 0.0060(14) 0.0006(14) -0.0012(12)
O3 0.0209(10) 0.0243(10) 0.0254(14) 0.0002(10) 0.0044(10) 0.0038(9)

loop_
_atom_type_symbol
_atom_type_description
_atom_type_scat_dispersion_real
_atom_type_scat_dispersion_imag
_atom_type_scat_source
C C 0.0033 0.0016 'International Tables Vol C Tables 4.2.6.8 and 6.1.1.4'
H H 0.0000 0.0000 'International Tables Vol C Tables 4.2.6.8 and 6.1.1.4'
N N 0.0061 0.0033 'International Tables Vol C Tables 4.2.6.8 and 6.1.1.4'
O O 0.0106 0.0060 'International Tables Vol C Tables 4.2.6.8 and 6.1.1.4'

loop_
_geom_angle_atom_site_label_1
_geom_angle_atom_site_label_2
_geom_angle_atom_site_label_3
_geom_angle
N1 C1 C2 179.6(4)
C3 C2 C7 119.8(3)
C3 C2 C1 120.6(3)
C7 C2 C1 119.6(3)
C4 C3 C2 120.9(3)
C4 C3 H1 119.6
C2 C3 H1 119.6
C3 C4 C5 119.3(3)
C3 C4 H2 120.4
C5 C4 H2 120.4
O1 C5 C4 125.5(3)
O1 C5 C6 115.1(3)
C4 C5 C6 119.3(3)
C7 C6 C5 121.5(3)
C7 C6 N2 120.8(3)
C5 C6 N2 117.6(3)
C6 C7 C2 119.2(3)
C6 C7 H3 120.4
C2 C7 H3 120.4
C5 O1 C8 118.0(2)
O1 C8 H4 109.5
O1 C8 H5 109.5
H4 C8 H5 109.5
O1 C8 H6 109.5
H4 C8 H6 109.5
H5 C8 H6 109.5
C16 N2 C9 111.7(2)
C16 N2 C6 121.8(2)
C9 N2 C6 124.2(2)
O2 C9 N2 124.7(3)
O2 C9 C10 129.8(3)
N2 C9 C10 105.4(3)
C11 C10 C15 120.5(3)
C11 C10 C9 130.7(3)
C15 C10 C9 108.7(3)
C10 C11 C12 117.8(3)
C10 C11 H7 121.1
C12 C11 H7 121.1
C13 C12 C11 121.7(3)
C13 C12 H8 119.2
C11 C12 H8 119.2
C12 C13 C14 120.5(3)
C12 C13 H9 119.7
C14 C13 H9 119.7
C15 C14 C13 117.5(3)
C15 C14 H10 121.2
C13 C14 H10 121.2
C14 C15 C10 122.0(3)
C14 C15 C16 129.6(3)
C10 C15 C16 108.3(3)
O3 C16 N2 124.2(3)
O3 C16 C15 130.0(3)
N2 C16 C15 105.8(2)

loop_
_geom_bond_atom_site_label_1
_geom_bond_atom_site_label_2
_geom_bond_distance
N1 C1 1.145(4)
C1 C2 1.446(5)
C2 C3 1.394(4)
C2 C7 1.402(4)
C3 C4 1.385(5)
C3 H1 0.9500
C4 C5 1.394(4)
C4 H2 0.9500
C5 O1 1.354(4)
C5 C6 1.407(4)
C6 C7 1.364(4)
C6 N2 1.439(4)
C7 H3 0.9500
O1 C8 1.437(4)
C8 H4 0.9800
C8 H5 0.9800
C8 H6 0.9800
N2 C16 1.409(4)
N2 C9 1.410(4)
C9 O2 1.209(4)
C9 C10 1.483(4)
C10 C11 1.380(4)
C10 C15 1.390(4)
C11 C12 1.392(5)
C11 H7 0.9500
C12 C13 1.383(5)
C12 H8 0.9500
C13 C14 1.394(4)
C13 H9 0.9500
C14 C15 1.380(4)
C14 H10 0.9500
C15 C16 1.481(4)
C16 O3 1.208(3)

loop_
_geom_torsion_atom_site_label_1
_geom_torsion_atom_site_label_2
_geom_torsion_atom_site_label_3
_geom_torsion_atom_site_label_4
_geom_torsion
C7 C2 C3 C4 -0.4(5)
C1 C2 C3 C4 179.7(3)
C2 C3 C4 C5 -0.2(5)
C3 C4 C5 O1 -180.0(3)
C3 C4 C5 C6 0.6(4)
O1 C5 C6 C7 -179.8(3)
C4 C5 C6 C7 -0.4(4)
O1 C5 C6 N2 -3.5(4)
C4 C5 C6 N2 176.0(3)
C5 C6 C7 C2 -0.2(4)
N2 C6 C7 C2 -176.5(3)
C3 C2 C7 C6 0.6(4)
C1 C2 C7 C6 -179.4(3)
C4 C5 O1 C8 -2.3(4)
C6 C5 O1 C8 177.2(3)
C7 C6 N2 C16 91.4(4)
C5 C6 N2 C16 -85.0(3)
C7 C6 N2 C9 -107.7(3)
C5 C6 N2 C9 75.9(4)
C16 N2 C9 O2 176.9(3)
C6 N2 C9 O2 14.3(5)
C16 N2 C9 C10 -2.1(3)
C6 N2 C9 C10 -164.7(3)
O2 C9 C10 C11 0.2(6)
N2 C9 C10 C11 179.0(3)
O2 C9 C10 C15 -176.6(3)
N2 C9 C10 C15 2.3(3)
C15 C10 C11 C12 1.5(5)
C9 C10 C11 C12 -175.0(3)
C10 C11 C12 C13 -0.5(5)
C11 C12 C13 C14 -0.6(5)
C12 C13 C14 C15 0.6(5)
C13 C14 C15 C10 0.4(4)
C13 C14 C15 C16 177.0(3)
C11 C10 C15 C14 -1.5(5)
C9 C10 C15 C14 175.7(3)
C11 C10 C15 C16 -178.8(3)
C9 C10 C15 C16 -1.6(3)
C9 N2 C16 O3 -178.3(3)
C6 N2 C16 O3 -15.3(4)
C9 N2 C16 C15 1.2(3)
C6 N2 C16 C15 164.3(3)
C14 C15 C16 O3 2.8(5)
C10 C15 C16 O3 179.8(3)
C14 C15 C16 N2 -176.7(3)
C10 C15 C16 N2 0.3(3)
